data_7706482
loop_
_publ_author_name
'Vassilyeva, Olga Yu'
'Buvaylo, Elena A.'
'Kokozay, Vladimir N.'
'Skelton, Brian W.'
'Sobolev, Alexandre N.'
'Bie\'nko, Alina'
'Ozarowski, Andrew'

_publ_section_title
;
 Ferro- <i>vs.</i> antiferromagnetic exchange between two Ni(II) ions in a
 series of Schiff base heterometallic complexes: what makes the
 difference?
;
_journal_issue 8
_journal_name_full 'Dalton transactions (Cambridge, England : 2003)'
_journal_page_first 2841
_journal_page_last 2853
_journal_paper_doi 10.1039/d0dt03957h
_journal_volume 50
_journal_year 2021
_chemical_formula_moiety
;
C34 H47 N2 Ni2 O15, C13 H21 Cl2 N O6 Zn, 2(C H4 O), Cl
;
_chemical_formula_sum 'C49 H76 Cl3 N3 Ni2 O23 Zn'
_chemical_formula_weight 1364.26
_space_group_IT_number 14
_space_group_name_Hall '-P 2ybc'
_space_group_name_H-M_alt 'P 1 21/c 1'
_symmetry_cell_setting monoclinic
_symmetry_Int_Tables_number 14
_symmetry_space_group_name_Hall '-P 2ybc'
_symmetry_space_group_name_H-M 'P 1 21/c 1'
_atom_sites_solution_hydrogens mixed
_audit_block_doi 10.5517/ccdc.csd.cc1zpl19
_audit_creation_date 2018-04-17T19:57:30-00:00
_audit_creation_method 'WinGX routine CIF_UPDATE'
_audit_update_record
;
2018-04-18 deposited with the CCDC.	2021-01-21 downloaded from the CCDC.
;
_cell_angle_alpha 90
_cell_angle_beta 98.607(2)
_cell_angle_gamma 90
_cell_formula_units_Z 4
_cell_length_a 17.7587(3)
_cell_length_b 14.0514(2)
_cell_length_c 24.0434(4)
_cell_measurement_reflns_used 15108
_cell_measurement_temperature 100(2)
_cell_measurement_theta_max 67.184
_cell_measurement_theta_min 2.8939
_cell_volume 5932.09(17)
_computing_cell_refinement
;
        CrysAlisPro, Agilent Technologies, Version 1.171.35.21 
;
_computing_data_collection
;
        CrysAlisPro, Agilent Technologies,  Version 1.171.35.21 
;
_computing_data_reduction
;
        CrysAlisPro, Agilent Technologies, Version 1.171.35.21 
;
_computing_molecular_graphics 'Diamond (Brandenburg, K., (1999)'
_computing_publication_material 'WinGX Farrugia, L. J. (1999)'
_computing_structure_refinement 'SHELXL-2017/1 (Sheldrick, 2017)'
_computing_structure_solution Sir92
_diffrn_ambient_temperature 100(2)
_diffrn_detector_area_resol_mean 10.4738
_diffrn_measured_fraction_theta_full 0.994
_diffrn_measured_fraction_theta_max 0.994
_diffrn_measurement_device_type 'Oxford Diffraction Gemini diffractometer'
_diffrn_measurement_method '\w scans'
_diffrn_orient_matrix_UB_11 0.0131821
_diffrn_orient_matrix_UB_12 -0.0407895
_diffrn_orient_matrix_UB_13 -0.0572179
_diffrn_orient_matrix_UB_21 0.0867369
_diffrn_orient_matrix_UB_22 0.0076124
_diffrn_orient_matrix_UB_23 0.0181828
_diffrn_orient_matrix_UB_31 0.0010911
_diffrn_orient_matrix_UB_32 -0.1014959
_diffrn_orient_matrix_UB_33 0.024364
_diffrn_radiation_monochromator mirror
_diffrn_radiation_type CuK\a
_diffrn_radiation_wavelength 1.54178
_diffrn_reflns_av_R_equivalents 0.0704
_diffrn_reflns_av_unetI/netI 0.1651
_diffrn_reflns_Laue_measured_fraction_full 0.994
_diffrn_reflns_Laue_measured_fraction_max 0.994
_diffrn_reflns_limit_h_max 21
_diffrn_reflns_limit_h_min -21
_diffrn_reflns_limit_k_max 11
_diffrn_reflns_limit_k_min -16
_diffrn_reflns_limit_l_max 28
_diffrn_reflns_limit_l_min -28
_diffrn_reflns_number 57005
_diffrn_reflns_point_group_measured_fraction_full 0.994
_diffrn_reflns_point_group_measured_fraction_max 0.994
_diffrn_reflns_theta_full 67.292
_diffrn_reflns_theta_max 67.292
_diffrn_reflns_theta_min 3.654
_exptl_absorpt_coefficient_mu 3.135
_exptl_absorpt_correction_T_max 0.94
_exptl_absorpt_correction_T_min 0.628
_exptl_absorpt_correction_type analytical
_exptl_absorpt_process_details
;
        CrysAlisPro, Agilent Technologies,
        Version 1.171.35.21 (release 20-01-2012 CrysAlis171 .NET)
;
_exptl_crystal_colour green
_exptl_crystal_density_diffrn 1.528
_exptl_crystal_description rod
_exptl_crystal_F_000 2848
_exptl_crystal_size_max 0.19
_exptl_crystal_size_mid 0.1
_exptl_crystal_size_min 0.05
_refine_diff_density_max 1.587
_refine_diff_density_min -0.414
_refine_diff_density_rms 0.111
_refine_ls_extinction_method none
_refine_ls_goodness_of_fit_ref 1.127
_refine_ls_hydrogen_treatment mixed
_refine_ls_matrix_type full
_refine_ls_number_parameters 795
_refine_ls_number_reflns 10579
_refine_ls_number_restraints 16
_refine_ls_restrained_S_all 1.126
_refine_ls_R_factor_all 0.0734
_refine_ls_R_factor_gt 0.0555
_refine_ls_shift/su_max 0.007
_refine_ls_shift/su_mean 0
_refine_ls_structure_factor_coef Fsqd
_refine_ls_weighting_details 'w=1/[\s^2^(Fo^2^)+(0.0772P)^2^+11.3495P] where P=(Fo^2^+2Fc^2^)/3'
_refine_ls_weighting_scheme calc
_refine_ls_wR_factor_gt 0.1508
_refine_ls_wR_factor_ref 0.1627
_reflns_Friedel_coverage 0
_reflns_number_gt 8295
_reflns_number_total 10579
_reflns_threshold_expression 'I > 2\s(I)'
_cod_data_source_file d0dt03957h2.cif
_cod_data_source_block lv576
_cod_depositor_comments 'Adding full bibliography for 7706482--7706484.cif.'
_cod_original_sg_symbol_H-M 'P 21/c'
_cod_database_code 7706482

loop_
_symmetry_equiv_pos_as_xyz
'x, y, z'
'-x, y+1/2, -z+1/2'
'-x, -y, -z'
'x, -y-1/2, z-1/2'

loop_
_atom_site_label
_atom_site_type_symbol
_atom_site_fract_x
_atom_site_fract_y
_atom_site_fract_z
_atom_site_U_iso_or_equiv
_atom_site_adp_type
_atom_site_occupancy
_atom_site_site_symmetry_order
_atom_site_calc_flag
_atom_site_refinement_flags_posn
_atom_site_refinement_flags_adp
_atom_site_refinement_flags_occupancy
_atom_site_disorder_assembly
_atom_site_disorder_group
Ni1 Ni 0.07547(4) 0.44554(5) 0.82527(3) 0.02000(17) Uani 1 1 d . . . . .
Ni2 Ni 0.14369(4) 0.22710(5) 0.89480(3) 0.01953(17) Uani 1 1 d . . . . .
Zn3 Zn 0.60545(3) 0.38081(4) 0.76836(3) 0.02793(16) Uani 1 1 d . . . . .
Cl1 Cl 0.70783(6) 0.47683(8) 0.77175(5) 0.0334(3) Uani 1 1 d . . . . .
Cl2 Cl 0.54530(7) 0.35376(9) 0.68077(5) 0.0380(3) Uani 1 1 d . . . . .
Cl3 Cl 0.22795(6) 0.74942(8) 0.95651(5) 0.0309(2) Uani 1 1 d . . . . .
C11 C 0.1366(2) 0.4245(3) 0.71894(18) 0.0227(9) Uani 1 1 d . . . . .
O11 O 0.12129(16) 0.3809(2) 0.76479(12) 0.0224(6) Uani 1 1 d . . . . .
C12 C 0.1215(3) 0.5210(3) 0.70565(19) 0.0264(9) Uani 1 1 d . . . . .
C13 C 0.1366(3) 0.5578(4) 0.6540(2) 0.0336(11) Uani 1 1 d . . . . .
H13 H 0.125541 0.622707 0.645159 0.04 Uiso 1 1 calc R U . . .
C14 C 0.1671(3) 0.5019(4) 0.6163(2) 0.0339(11) Uani 1 1 d . . . . .
H14 H 0.175435 0.527274 0.581087 0.041 Uiso 1 1 calc R U . . .
C15 C 0.1858(3) 0.4075(3) 0.62991(19) 0.0303(10) Uani 1 1 d . . . . .
H15 H 0.208562 0.368975 0.604566 0.036 Uiso 1 1 calc R U . . .
C16 C 0.1712(2) 0.3705(3) 0.67978(19) 0.0253(9) Uani 1 1 d . . . . .
O16 O 0.18887(18) 0.2783(2) 0.69767(13) 0.0282(7) Uani 1 1 d . . . . .
C161 C 0.2232(3) 0.2178(4) 0.6605(2) 0.0413(12) Uani 1 1 d . . . . .
H16A H 0.189162 0.212056 0.62464 0.062 Uiso 1 1 calc R U . . .
H16B H 0.232049 0.154645 0.677583 0.062 Uiso 1 1 calc R U . . .
H16C H 0.271842 0.245228 0.653994 0.062 Uiso 1 1 calc R U . . .
C10 C 0.0946(2) 0.5916(3) 0.74317(18) 0.0240(9) Uani 1 1 d . . . . .
H10 H 0.089074 0.655187 0.729723 0.029 Uiso 1 1 calc R U . . .
N10 N 0.0780(2) 0.5756(2) 0.79216(15) 0.0225(7) Uani 1 1 d . . . . .
C101 C 0.0506(3) 0.6526(3) 0.82659(18) 0.0241(9) Uani 1 1 d . . . . .
C111 C 0.0617(3) 0.6157(3) 0.88753(18) 0.0258(9) Uani 1 1 d . . . . .
H11A H 0.116585 0.614606 0.902988 0.031 Uiso 1 1 calc R U . . .
H11B H 0.035477 0.658303 0.911263 0.031 Uiso 1 1 calc R U . . .
O111 O 0.03070(17) 0.5216(2) 0.88778(12) 0.0239(6) Uani 1 1 d D . . . .
H111 H 0.042(3) 0.492(4) 0.9180(15) 0.038(16) Uiso 1 1 d D . . . .
C112 C -0.0342(3) 0.6707(3) 0.80768(19) 0.0273(9) Uani 1 1 d . . . . .
H11C H -0.062783 0.610324 0.808545 0.033 Uiso 1 1 calc R U . . .
H11D H -0.053425 0.716053 0.833749 0.033 Uiso 1 1 calc R U . . .
O112 O -0.0460(2) 0.7089(2) 0.75166(13) 0.0317(7) Uani 1 1 d D . . . .
H112 H -0.072(3) 0.758(3) 0.751(3) 0.048(18) Uiso 1 1 d D . . . .
C113 C 0.0931(3) 0.7469(3) 0.8237(2) 0.0315(10) Uani 1 1 d . . . . .
H11E H 0.075223 0.777168 0.786931 0.038 Uiso 1 1 calc R U . . .
H11F H 0.079324 0.789738 0.853324 0.038 Uiso 1 1 calc R U . . .
O113 O 0.1729(2) 0.7394(2) 0.83039(14) 0.0343(8) Uani 1 1 d D . . . .
H113 H 0.187(4) 0.739(5) 0.8654(10) 0.051 Uiso 1 1 d D U . . .
C21 C 0.2616(2) 0.2949(3) 0.98651(18) 0.0213(8) Uani 1 1 d . . . . .
O21 O 0.20254(17) 0.3177(2) 0.94854(12) 0.0223(6) Uani 1 1 d . . . . .
C22 C 0.2910(2) 0.2018(3) 0.99665(18) 0.0219(9) Uani 1 1 d . . . . .
C23 C 0.3524(3) 0.1867(3) 1.04000(19) 0.0266(9) Uani 1 1 d . . . . .
H23 H 0.370739 0.123656 1.047143 0.032 Uiso 1 1 calc R U . . .
C24 C 0.3869(3) 0.2594(3) 1.07226(19) 0.0279(10) Uani 1 1 d . . . . .
H24 H 0.428104 0.246905 1.101322 0.033 Uiso 1 1 calc R U . . .
C25 C 0.3604(3) 0.3518(3) 1.06175(19) 0.0271(9) Uani 1 1 d . . . . .
H25 H 0.384159 0.402845 1.083565 0.033 Uiso 1 1 calc R U . . .
C26 C 0.2998(2) 0.3700(3) 1.01985(18) 0.0228(9) Uani 1 1 d . . . . .
O26 O 0.27153(18) 0.4587(2) 1.00531(13) 0.0276(7) Uani 1 1 d . . . . .
C261 C 0.3053(3) 0.5371(3) 1.0378(2) 0.0313(10) Uani 1 1 d . . . . .
H26A H 0.296337 0.530332 1.076866 0.047 Uiso 1 1 calc R U . . .
H26B H 0.282528 0.596726 1.022208 0.047 Uiso 1 1 calc R U . . .
H26C H 0.360247 0.538094 1.036693 0.047 Uiso 1 1 calc R U . . .
C20 C 0.2638(2) 0.1186(3) 0.96336(18) 0.0221(9) Uani 1 1 d . . . . .
H20 H 0.288871 0.060057 0.973584 0.026 Uiso 1 1 calc R U . . .
N20 N 0.2098(2) 0.1163(2) 0.92191(14) 0.0214(7) Uani 1 1 d . . . . .
C201 C 0.1880(3) 0.0262(3) 0.89200(18) 0.0243(9) Uani 1 1 d . . . . .
C211 C 0.1431(3) 0.0518(3) 0.83491(18) 0.0248(9) Uani 1 1 d . . . . .
H21A H 0.17767 0.077776 0.80999 0.03 Uiso 1 1 calc R U . . .
H21B H 0.11791 -0.005619 0.816882 0.03 Uiso 1 1 calc R U . . .
O211 O 0.08694(17) 0.1217(2) 0.84370(13) 0.0238(6) Uani 1 1 d D . . . .
H211 H 0.069(3) 0.144(4) 0.8118(13) 0.036(15) Uiso 1 1 d D . . . .
C212 C 0.1357(3) -0.0293(3) 0.92591(19) 0.0282(10) Uani 1 1 d . . . . .
H21C H 0.089296 0.008851 0.927773 0.034 Uiso 1 1 calc R U . . .
H21D H 0.119839 -0.089198 0.905836 0.034 Uiso 1 1 calc R U . . .
O212 O 0.1701(2) -0.0514(2) 0.98111(14) 0.0344(8) Uani 1 1 d D . . . .
H212 H 0.190(3) -0.105(3) 0.979(3) 0.051(19) Uiso 1 1 d D . . . .
C213 C 0.2570(3) -0.0346(3) 0.88217(19) 0.0274(10) Uani 1 1 d . . . . .
H21E H 0.2808 -0.062861 0.91829 0.033 Uiso 1 1 calc R U . . .
H21F H 0.239662 -0.087244 0.856006 0.033 Uiso 1 1 calc R U . . .
O213 O 0.31196(18) 0.0210(2) 0.85936(14) 0.0294(7) Uani 1 1 d D . . . .
H213 H 0.311(3) 0.015(4) 0.8246(9) 0.041(16) Uiso 1 1 d D . . . .
C31 C -0.0075(2) 0.3032(3) 0.88078(18) 0.0227(9) Uani 1 1 d . . . . .
O31 O 0.05939(16) 0.3205(2) 0.86436(12) 0.0215(6) Uani 1 1 d . . . . .
C32 C -0.0776(2) 0.3385(3) 0.85279(18) 0.0235(9) Uani 1 1 d . . . . .
C321 C -0.0847(3) 0.3954(3) 0.80212(19) 0.0262(9) Uani 1 1 d . . . . .
H321 H -0.135064 0.406543 0.783625 0.031 Uiso 1 1 calc R U . . .
O321 O -0.03336(17) 0.4306(2) 0.78041(13) 0.0252(6) Uani 1 1 d . . . . .
C33 C -0.1459(3) 0.3192(3) 0.8744(2) 0.0276(10) Uani 1 1 d . . . . .
H33 H -0.192844 0.342903 0.855218 0.033 Uiso 1 1 calc R U . . .
C34 C -0.1452(3) 0.2672(3) 0.9222(2) 0.0294(10) Uani 1 1 d . . . . .
H34 H -0.191312 0.255982 0.936774 0.035 Uiso 1 1 calc R U . . .
C35 C -0.0764(3) 0.2304(3) 0.94994(19) 0.0264(9) Uani 1 1 d . . . . .
H35 H -0.075687 0.194177 0.983391 0.032 Uiso 1 1 calc R U . . .
C36 C -0.0099(3) 0.2466(3) 0.92872(19) 0.0251(9) Uani 1 1 d . . . . .
O36 O 0.06091(17) 0.2103(2) 0.95099(12) 0.0259(6) Uani 1 1 d . . . . .
C361 C 0.0703(3) 0.1709(5) 1.0058(2) 0.0460(14) Uani 1 1 d . . . . .
H36A H 0.059982 0.219821 1.032759 0.069 Uiso 1 1 calc R U . . .
H36B H 0.122592 0.147772 1.015877 0.069 Uiso 1 1 calc R U . . .
H36C H 0.034661 0.117829 1.006821 0.069 Uiso 1 1 calc R U . . .
C41 C 0.2439(3) 0.5113(4) 0.8592(2) 0.0349(11) Uani 1 1 d . . . . .
H41A H 0.281039 0.525348 0.892631 0.052 Uiso 1 1 calc DR U . . .
H41B H 0.226451 0.570943 0.840435 0.052 Uiso 1 1 calc R U . . .
H41C H 0.267826 0.471449 0.833335 0.052 Uiso 1 1 calc R U . . .
O41 O 0.18082(17) 0.4623(2) 0.87552(13) 0.0238(6) Uani 1 1 d D . . . .
H41 H 0.1928(19) 0.423(3) 0.9011(18) 0.047(18) Uiso 1 1 d D . . . .
O51 O 0.20577(17) 0.2569(2) 0.83084(13) 0.0224(6) Uani 1 1 d D . . . .
H51 H 0.186(3) 0.290(3) 0.8050(15) 0.019(12) Uiso 1 1 d D . . . .
C51 C 0.2866(3) 0.2606(4) 0.8363(2) 0.0323(10) Uani 1 1 d . . . . .
H51A H 0.301774 0.275515 0.799738 0.049 Uiso 1 1 calc R U . . .
H51B H 0.307957 0.198817 0.849418 0.049 Uiso 1 1 calc R U . . .
H51C H 0.305856 0.309991 0.863556 0.049 Uiso 1 1 calc R U . . .
C61 C 0.5130(2) 0.4155(3) 0.85616(19) 0.0253(9) Uani 1 1 d . . . . .
O61 O 0.55074(18) 0.3525(2) 0.83169(13) 0.0296(7) Uani 1 1 d . . . . .
C62 C 0.4828(2) 0.3952(3) 0.90604(19) 0.0252(9) Uani 1 1 d . . . . .
C63 C 0.4443(3) 0.4672(3) 0.9326(2) 0.0296(10) Uani 1 1 d . . . . .
H63 H 0.42461 0.453143 0.966333 0.035 Uiso 1 1 calc R U . . .
C64 C 0.4355(3) 0.5566(3) 0.9098(2) 0.0300(10) Uani 1 1 d . . . . .
H64 H 0.410197 0.604451 0.927841 0.036 Uiso 1 1 calc R U . . .
C65 C 0.4639(2) 0.5775(3) 0.8598(2) 0.0280(10) Uani 1 1 d . . . . .
H65 H 0.457107 0.639491 0.844031 0.034 Uiso 1 1 calc R U . . .
C66 C 0.5014(2) 0.5095(3) 0.83341(19) 0.0255(9) Uani 1 1 d . . . . .
O66 O 0.53163(19) 0.5204(2) 0.78477(14) 0.0313(7) Uani 1 1 d . . . . .
C661 C 0.5336(3) 0.6142(3) 0.7617(2) 0.0375(11) Uani 1 1 d . . . . .
H66A H 0.481514 0.637821 0.751277 0.056 Uiso 1 1 calc R U . . .
H66B H 0.559047 0.612211 0.728221 0.056 Uiso 1 1 calc R U . . .
H66C H 0.561727 0.656694 0.78976 0.056 Uiso 1 1 calc R U . . .
C60 C 0.4952(2) 0.3048(3) 0.93369(19) 0.0270(9) Uani 1 1 d . . . . .
H60 H 0.474188 0.294122 0.967218 0.032 Uiso 1 1 calc R U . . .
N60 N 0.5339(2) 0.2376(3) 0.91477(16) 0.0247(8) Uani 1 1 d D . . . .
H60N H 0.551(3) 0.242(3) 0.8822(12) 0.019(12) Uiso 1 1 d D . . . .
C601 C 0.5586(3) 0.1472(3) 0.94250(19) 0.0260(9) Uani 1 1 d . . . . .
C611 C 0.6380(3) 0.1277(3) 0.92680(19) 0.0274(9) Uani 1 1 d . . . . .
H61A H 0.674564 0.175181 0.945412 0.033 Uiso 1 1 calc R U . . .
H61B H 0.655464 0.063801 0.940566 0.033 Uiso 1 1 calc R U . . .
O611 O 0.63694(19) 0.1322(2) 0.86769(14) 0.0304(7) Uani 1 1 d D . . . .
H611 H 0.624(3) 0.081(3) 0.851(2) 0.042(17) Uiso 1 1 d D . . . .
C612 C 0.5035(3) 0.0675(3) 0.9205(2) 0.0292(10) Uani 1 1 d . . . . .
H61C H 0.500981 0.061643 0.879246 0.035 Uiso 1 1 calc R U . . .
H61D H 0.52181 0.006246 0.937862 0.035 Uiso 1 1 calc R U . . .
O612 O 0.43046(19) 0.0880(3) 0.93372(15) 0.0357(8) Uani 1 1 d D . . . .
H612 H 0.396(3) 0.072(5) 0.908(2) 0.054 Uiso 1 1 d D U . . .
C613 C 0.5626(3) 0.1558(3) 1.00671(19) 0.0289(10) Uani 1 1 d . . . . .
H63E H 0.510347 0.152755 1.016224 0.035 Uiso 1 1 calc R U . . .
H63F H 0.591395 0.100842 1.024851 0.035 Uiso 1 1 calc R U . . .
O613 O 0.5978(2) 0.2413(2) 1.02897(15) 0.0350(8) Uani 1 1 d D . . . .
H613 H 0.6461(13) 0.236(5) 1.037(3) 0.06(2) Uiso 1 1 d D . . . .
O71 O 0.6613(3) 0.2520(3) 0.78629(19) 0.0535(12) Uani 1 1 d D . . . .
H71 H 0.652(5) 0.223(5) 0.815(2) 0.08 Uiso 1 1 d D U . . .
C71 C 0.7113(3) 0.2117(4) 0.7523(2) 0.0393(12) Uani 1 1 d . . . . .
H71A H 0.730995 0.151195 0.76871 0.059 Uiso 1 1 calc R U . . .
H71B H 0.683714 0.200515 0.71442 0.059 Uiso 1 1 calc R U . . .
H71C H 0.75372 0.255452 0.750188 0.059 Uiso 1 1 calc R U . . .
O81 O 0.3913(2) 0.4609(3) 0.67607(17) 0.0463(9) Uani 1 1 d D . . . .
H81 H 0.432(2) 0.430(4) 0.673(3) 0.053(19) Uiso 1 1 d D . . . .
C81 C 0.3577(4) 0.4299(5) 0.7224(3) 0.0554(16) Uani 1 1 d . . . . .
H81A H 0.39114 0.446096 0.75735 0.083 Uiso 1 1 calc R U . . .
H81B H 0.350371 0.360846 0.720261 0.083 Uiso 1 1 calc R U . . .
H81C H 0.308371 0.461369 0.7218 0.083 Uiso 1 1 calc R U . . .
O91 O 0.08769(18) 0.4355(2) 0.98366(13) 0.0262(7) Uani 1 1 d D . . . .
C91 C 0.1075(3) 0.5067(4) 1.0252(2) 0.0377(11) Uani 1 1 d . . . . .
H91A H 0.130632 0.476792 1.060479 0.057 Uiso 1 1 calc R U . . .
H91B H 0.061553 0.541397 1.031402 0.057 Uiso 1 1 calc R U . . .
H91C H 0.143837 0.551136 1.012446 0.057 Uiso 1 1 calc R U . . .
H91 H 0.127(2) 0.405(4) 0.980(2) 0.042(17) Uiso 1 1 d D . . . .

loop_
_atom_site_aniso_label
_atom_site_aniso_U_11
_atom_site_aniso_U_22
_atom_site_aniso_U_33
_atom_site_aniso_U_23
_atom_site_aniso_U_13
_atom_site_aniso_U_12
Ni1 0.0220(4) 0.0170(3) 0.0201(4) 0.0003(3) 0.0001(3) 0.0000(3)
Ni2 0.0227(4) 0.0160(3) 0.0192(4) 0.0001(3) 0.0006(3) -0.0001(3)
Zn3 0.0315(3) 0.0246(3) 0.0283(3) 0.0036(2) 0.0065(2) 0.0008(2)
Cl1 0.0283(6) 0.0354(6) 0.0349(6) 0.0010(5) 0.0000(5) -0.0028(4)
Cl2 0.0399(6) 0.0360(6) 0.0356(6) -0.0078(5) -0.0021(5) -0.0031(5)
Cl3 0.0367(6) 0.0264(5) 0.0282(6) 0.0024(4) 0.0001(4) -0.0035(4)
C11 0.021(2) 0.024(2) 0.021(2) 0.0012(17) -0.0005(16) -0.0024(16)
O11 0.0266(15) 0.0197(14) 0.0205(15) 0.0004(12) 0.0023(12) -0.0010(11)
C12 0.030(2) 0.023(2) 0.024(2) 0.0012(18) -0.0028(18) -0.0040(17)
C13 0.043(3) 0.030(2) 0.027(2) 0.006(2) 0.003(2) -0.002(2)
C14 0.045(3) 0.034(3) 0.022(2) 0.0036(19) 0.003(2) -0.002(2)
C15 0.034(2) 0.034(3) 0.024(2) -0.0050(19) 0.0065(19) -0.002(2)
C16 0.025(2) 0.020(2) 0.028(2) 0.0011(17) -0.0024(18) -0.0015(17)
O16 0.0341(17) 0.0234(15) 0.0281(16) -0.0023(13) 0.0080(13) 0.0050(13)
C161 0.057(3) 0.032(3) 0.039(3) -0.001(2) 0.019(3) 0.011(2)
C10 0.027(2) 0.019(2) 0.024(2) 0.0039(17) -0.0030(17) -0.0016(17)
N10 0.0250(18) 0.0168(17) 0.0235(19) 0.0009(14) -0.0031(14) 0.0018(14)
C101 0.031(2) 0.021(2) 0.019(2) 0.0006(16) -0.0010(17) 0.0012(17)
C111 0.035(2) 0.020(2) 0.022(2) 0.0010(17) 0.0014(18) 0.0003(18)
O111 0.0265(15) 0.0241(15) 0.0204(16) 0.0007(12) 0.0015(12) 0.0001(12)
C112 0.036(2) 0.021(2) 0.024(2) 0.0005(17) -0.0012(19) 0.0055(18)
O112 0.0430(19) 0.0261(17) 0.0225(16) -0.0024(13) -0.0061(14) 0.0103(14)
C113 0.047(3) 0.020(2) 0.025(2) 0.0001(18) -0.002(2) -0.0006(19)
O113 0.041(2) 0.0345(18) 0.0280(17) -0.0026(15) 0.0076(15) -0.0120(15)
C21 0.021(2) 0.022(2) 0.021(2) -0.0012(16) 0.0043(17) -0.0013(16)
O21 0.0267(15) 0.0177(14) 0.0206(15) -0.0001(11) -0.0029(12) 0.0022(11)
C22 0.026(2) 0.018(2) 0.022(2) 0.0020(16) 0.0036(17) 0.0002(16)
C23 0.031(2) 0.021(2) 0.028(2) 0.0018(18) 0.0027(19) 0.0037(18)
C24 0.029(2) 0.029(2) 0.023(2) -0.0002(18) -0.0058(18) 0.0009(18)
C25 0.026(2) 0.026(2) 0.028(2) -0.0059(18) 0.0000(18) -0.0029(18)
C26 0.023(2) 0.020(2) 0.026(2) -0.0016(17) 0.0024(17) 0.0007(16)
O26 0.0297(16) 0.0200(15) 0.0298(17) -0.0027(13) -0.0066(13) 0.0007(12)
C261 0.035(3) 0.020(2) 0.037(3) -0.0052(19) 0.000(2) -0.0008(18)
C20 0.027(2) 0.016(2) 0.024(2) 0.0026(16) 0.0043(18) 0.0025(16)
N20 0.0266(18) 0.0183(17) 0.0189(17) 0.0001(14) 0.0023(15) -0.0015(14)
C201 0.031(2) 0.016(2) 0.024(2) 0.0003(17) -0.0005(18) 0.0001(17)
C211 0.032(2) 0.020(2) 0.023(2) -0.0031(17) 0.0018(18) -0.0007(17)
O211 0.0281(16) 0.0200(15) 0.0219(16) -0.0008(12) -0.0005(13) -0.0002(12)
C212 0.037(3) 0.023(2) 0.026(2) -0.0008(18) 0.0067(19) -0.0023(18)
O212 0.053(2) 0.0258(18) 0.0252(17) -0.0001(14) 0.0070(15) -0.0028(15)
C213 0.037(3) 0.019(2) 0.026(2) -0.0011(17) 0.0025(19) 0.0017(18)
O213 0.0328(17) 0.0268(16) 0.0299(18) -0.0062(14) 0.0083(14) -0.0013(13)
C31 0.027(2) 0.018(2) 0.023(2) -0.0076(16) 0.0041(17) -0.0033(16)
O31 0.0209(14) 0.0183(14) 0.0248(15) 0.0020(12) 0.0022(12) -0.0004(11)
C32 0.027(2) 0.018(2) 0.024(2) -0.0050(16) 0.0006(17) -0.0012(16)
C321 0.026(2) 0.026(2) 0.026(2) -0.0038(18) 0.0022(18) 0.0015(18)
O321 0.0255(16) 0.0226(15) 0.0260(16) -0.0008(12) -0.0009(13) 0.0000(12)
C33 0.023(2) 0.025(2) 0.034(3) -0.0061(19) 0.0024(18) -0.0005(17)
C34 0.029(2) 0.029(2) 0.033(2) -0.0079(19) 0.015(2) -0.0072(19)
C35 0.036(2) 0.022(2) 0.022(2) -0.0011(17) 0.0081(19) -0.0033(18)
C36 0.027(2) 0.023(2) 0.024(2) -0.0020(17) -0.0016(18) -0.0013(17)
O36 0.0300(16) 0.0256(16) 0.0223(15) 0.0043(12) 0.0047(12) 0.0030(12)
C361 0.046(3) 0.064(4) 0.028(3) 0.015(3) 0.010(2) 0.018(3)
C41 0.025(2) 0.036(3) 0.043(3) 0.012(2) 0.003(2) -0.001(2)
O41 0.0240(15) 0.0211(15) 0.0248(16) 0.0047(12) -0.0009(12) -0.0020(12)
O51 0.0248(15) 0.0189(14) 0.0225(15) 0.0028(12) 0.0006(12) 0.0021(12)
C51 0.026(2) 0.032(3) 0.039(3) 0.008(2) 0.004(2) -0.0005(19)
C61 0.022(2) 0.021(2) 0.031(2) -0.0015(18) -0.0018(18) 0.0002(17)
O61 0.0367(18) 0.0249(16) 0.0293(17) 0.0042(13) 0.0121(14) 0.0063(13)
C62 0.021(2) 0.024(2) 0.030(2) -0.0033(18) 0.0006(18) 0.0004(17)
C63 0.025(2) 0.031(2) 0.032(2) -0.0045(19) 0.0012(19) 0.0001(18)
C64 0.028(2) 0.025(2) 0.035(3) -0.0066(19) -0.0014(19) 0.0000(18)
C65 0.024(2) 0.023(2) 0.034(3) 0.0009(19) -0.0050(18) 0.0008(17)
C66 0.025(2) 0.021(2) 0.030(2) -0.0040(18) -0.0015(18) -0.0021(17)
O66 0.0361(18) 0.0220(16) 0.0361(18) 0.0051(13) 0.0058(14) 0.0028(13)
C661 0.048(3) 0.021(2) 0.043(3) 0.008(2) 0.003(2) 0.002(2)
C60 0.023(2) 0.030(2) 0.027(2) -0.0006(19) 0.0010(18) -0.0007(18)
N60 0.0270(19) 0.0241(19) 0.0231(19) 0.0019(15) 0.0041(15) 0.0014(15)
C601 0.030(2) 0.022(2) 0.025(2) -0.0001(17) 0.0013(18) 0.0010(18)
C611 0.032(2) 0.021(2) 0.029(2) 0.0021(18) 0.0032(19) 0.0019(18)
O611 0.0384(18) 0.0241(17) 0.0303(17) 0.0038(14) 0.0099(14) 0.0027(14)
C612 0.030(2) 0.024(2) 0.034(3) -0.0008(19) 0.0057(19) -0.0001(18)
O612 0.0264(17) 0.0392(19) 0.042(2) -0.0079(16) 0.0060(15) -0.0034(14)
C613 0.033(2) 0.027(2) 0.027(2) -0.0008(18) 0.0059(19) -0.0001(19)
O613 0.036(2) 0.0329(18) 0.0343(19) -0.0087(14) 0.0001(15) 0.0012(15)
O71 0.070(3) 0.043(2) 0.058(3) 0.0251(19) 0.044(2) 0.025(2)
C71 0.039(3) 0.037(3) 0.042(3) 0.003(2) 0.008(2) 0.010(2)
O81 0.048(2) 0.043(2) 0.050(2) 0.0170(18) 0.0118(19) 0.0089(18)
C81 0.043(3) 0.075(4) 0.047(3) 0.010(3) 0.002(3) -0.023(3)
O91 0.0285(16) 0.0265(16) 0.0226(15) -0.0023(12) 0.0003(13) 0.0016(13)
C91 0.035(3) 0.045(3) 0.033(3) -0.011(2) 0.004(2) 0.003(2)

loop_
_atom_type_symbol
_atom_type_description
_atom_type_scat_dispersion_real
_atom_type_scat_dispersion_imag
_atom_type_scat_source
C C 0.0181 0.0091 'International Tables Vol C Tables 4.2.6.8 and 6.1.1.4'
H H 0 0 'International Tables Vol C Tables 4.2.6.8 and 6.1.1.4'
N N 0.0311 0.018 'International Tables Vol C Tables 4.2.6.8 and 6.1.1.4'
O O 0.0492 0.0322 'International Tables Vol C Tables 4.2.6.8 and 6.1.1.4'
Cl Cl 0.3639 0.7018 'International Tables Vol C Tables 4.2.6.8 and 6.1.1.4'
Ni Ni -3.0029 0.5091 'International Tables Vol C Tables 4.2.6.8 and 6.1.1.4'
Zn Zn -1.5491 0.6778 'International Tables Vol C Tables 4.2.6.8 and 6.1.1.4'

loop_
_exptl_crystal_face_index_h
_exptl_crystal_face_index_k
_exptl_crystal_face_index_l
_exptl_crystal_face_perp_dist
-1 0 2 0.0263
1 0 -2 0.0792
-1 0 0 0.0189
1 0 0 0.0323
0 -1 1 0.4008
0 1 0 0.1619

loop_
_geom_angle_atom_site_label_1
_geom_angle_atom_site_label_2
_geom_angle_atom_site_label_3
_geom_angle
_geom_angle_site_symmetry_1
_geom_angle_site_symmetry_3
_geom_angle_publ_flag
O11 Ni1 N10 95.19(14) . . ?
O11 Ni1 O31 92.56(12) . . ?
N10 Ni1 O31 171.32(14) . . ?
O11 Ni1 O321 91.43(12) . . ?
N10 Ni1 O321 87.70(13) . . ?
O31 Ni1 O321 88.20(12) . . ?
O11 Ni1 O41 92.61(12) . . ?
N10 Ni1 O41 93.21(13) . . ?
O31 Ni1 O41 90.34(12) . . ?
O321 Ni1 O41 175.77(13) . . ?
O11 Ni1 O111 176.34(12) . . ?
N10 Ni1 O111 81.51(14) . . ?
O31 Ni1 O111 90.84(12) . . ?
O321 Ni1 O111 90.03(12) . . ?
O41 Ni1 O111 86.02(12) . . ?
O21 Ni2 N20 93.48(13) . . ?
O21 Ni2 O31 96.13(12) . . ?
N20 Ni2 O31 168.62(13) . . ?
O21 Ni2 O51 93.82(12) . . ?
N20 Ni2 O51 92.72(13) . . ?
O31 Ni2 O51 92.70(12) . . ?
O21 Ni2 O211 174.41(12) . . ?
N20 Ni2 O211 81.24(13) . . ?
O31 Ni2 O211 88.94(12) . . ?
O51 Ni2 O211 88.28(12) . . ?
O21 Ni2 O36 90.26(12) . . ?
N20 Ni2 O36 97.64(13) . . ?
O31 Ni2 O36 76.28(11) . . ?
O51 Ni2 O36 168.62(12) . . ?
O211 Ni2 O36 88.65(12) . . ?
O61 Zn3 O71 86.52(13) . . ?
O61 Zn3 Cl2 118.11(11) . . ?
O71 Zn3 Cl2 101.10(15) . . ?
O61 Zn3 Cl1 125.60(11) . . ?
O71 Zn3 Cl1 98.97(14) . . ?
Cl2 Zn3 Cl1 113.75(5) . . ?
O61 Zn3 O66 72.28(12) . . ?
O71 Zn3 O66 157.53(13) . . ?
Cl2 Zn3 O66 95.55(9) . . ?
Cl1 Zn3 O66 87.86(9) . . ?
O11 C11 C12 125.3(4) . . ?
O11 C11 C16 118.0(4) . . ?
C12 C11 C16 116.8(4) . . ?
C11 O11 Ni1 123.7(3) . . ?
C13 C12 C11 119.9(4) . . ?
C13 C12 C10 114.6(4) . . ?
C11 C12 C10 125.4(4) . . ?
C14 C13 C12 121.3(5) . . ?
C14 C13 H13 119.4 . . ?
C12 C13 H13 119.4 . . ?
C13 C14 C15 119.5(4) . . ?
C13 C14 H14 120.2 . . ?
C15 C14 H14 120.2 . . ?
C16 C15 C14 119.9(4) . . ?
C16 C15 H15 120 . . ?
C14 C15 H15 120 . . ?
C15 C16 O16 124.3(4) . . ?
C15 C16 C11 122.4(4) . . ?
O16 C16 C11 113.2(4) . . ?
C16 O16 C161 117.3(4) . . ?
O16 C161 H16A 109.5 . . ?
O16 C161 H16B 109.5 . . ?
H16A C161 H16B 109.5 . . ?
O16 C161 H16C 109.5 . . ?
H16A C161 H16C 109.5 . . ?
H16B C161 H16C 109.5 . . ?
N10 C10 C12 126.2(4) . . ?
N10 C10 H10 116.9 . . ?
C12 C10 H10 116.9 . . ?
C10 N10 C101 121.7(4) . . ?
C10 N10 Ni1 123.4(3) . . ?
C101 N10 Ni1 114.5(3) . . ?
N10 C101 C112 110.2(3) . . ?
N10 C101 C113 113.6(4) . . ?
C112 C101 C113 108.2(4) . . ?
N10 C101 C111 106.2(3) . . ?
C112 C101 C111 108.6(4) . . ?
C113 C101 C111 109.9(4) . . ?
O111 C111 C101 108.7(3) . . ?
O111 C111 H11A 110 . . ?
C101 C111 H11A 110 . . ?
O111 C111 H11B 110 . . ?
C101 C111 H11B 110 . . ?
H11A C111 H11B 108.3 . . ?
C111 O111 Ni1 106.3(2) . . ?
C111 O111 H111 115(4) . . ?
Ni1 O111 H111 107(4) . . ?
O112 C112 C101 109.9(4) . . ?
O112 C112 H11C 109.7 . . ?
C101 C112 H11C 109.7 . . ?
O112 C112 H11D 109.7 . . ?
C101 C112 H11D 109.7 . . ?
H11C C112 H11D 108.2 . . ?
C112 O112 H112 109(5) . . ?
O113 C113 C101 115.1(4) . . ?
O113 C113 H11E 108.5 . . ?
C101 C113 H11E 108.5 . . ?
O113 C113 H11F 108.5 . . ?
C101 C113 H11F 108.5 . . ?
H11E C113 H11F 107.5 . . ?
C113 O113 H113 105(5) . . ?
O21 C21 C22 125.2(4) . . ?
O21 C21 C26 117.9(4) . . ?
C22 C21 C26 116.9(4) . . ?
C21 O21 Ni2 125.2(3) . . ?
C23 C22 C21 119.5(4) . . ?
C23 C22 C20 116.2(4) . . ?
C21 C22 C20 124.3(4) . . ?
C24 C23 C22 122.5(4) . . ?
C24 C23 H23 118.8 . . ?
C22 C23 H23 118.8 . . ?
C23 C24 C25 118.9(4) . . ?
C23 C24 H24 120.6 . . ?
C25 C24 H24 120.6 . . ?
C26 C25 C24 120.7(4) . . ?
C26 C25 H25 119.7 . . ?
C24 C25 H25 119.7 . . ?
O26 C26 C25 124.8(4) . . ?
O26 C26 C21 113.8(4) . . ?
C25 C26 C21 121.5(4) . . ?
C26 O26 C261 117.0(3) . . ?
O26 C261 H26A 109.5 . . ?
O26 C261 H26B 109.5 . . ?
H26A C261 H26B 109.5 . . ?
O26 C261 H26C 109.5 . . ?
H26A C261 H26C 109.5 . . ?
H26B C261 H26C 109.5 . . ?
N20 C20 C22 126.7(4) . . ?
N20 C20 H20 116.6 . . ?
C22 C20 H20 116.6 . . ?
C20 N20 C201 120.9(4) . . ?
C20 N20 Ni2 124.8(3) . . ?
C201 N20 Ni2 114.2(3) . . ?
N20 C201 C211 107.4(3) . . ?
N20 C201 C212 108.1(4) . . ?
C211 C201 C212 108.7(4) . . ?
N20 C201 C213 113.1(4) . . ?
C211 C201 C213 108.3(4) . . ?
C212 C201 C213 111.0(4) . . ?
O211 C211 C201 108.1(3) . . ?
O211 C211 H21A 110.1 . . ?
C201 C211 H21A 110.1 . . ?
O211 C211 H21B 110.1 . . ?
C201 C211 H21B 110.1 . . ?
H21A C211 H21B 108.4 . . ?
C211 O211 Ni2 106.7(2) . . ?
C211 O211 H211 107(4) . . ?
Ni2 O211 H211 111(4) . . ?
O212 C212 C201 113.6(4) . . ?
O212 C212 H21C 108.8 . . ?
C201 C212 H21C 108.8 . . ?
O212 C212 H21D 108.8 . . ?
C201 C212 H21D 108.8 . . ?
H21C C212 H21D 107.7 . . ?
C212 O212 H212 105(5) . . ?
O213 C213 C201 111.2(3) . . ?
O213 C213 H21E 109.4 . . ?
C201 C213 H21E 109.4 . . ?
O213 C213 H21F 109.4 . . ?
C201 C213 H21F 109.4 . . ?
H21E C213 H21F 108 . . ?
C213 O213 H213 114(4) . . ?
O31 C31 C36 119.1(4) . . ?
O31 C31 C32 123.8(4) . . ?
C36 C31 C32 117.1(4) . . ?
C31 O31 Ni1 119.3(3) . . ?
C31 O31 Ni2 114.5(3) . . ?
Ni1 O31 Ni2 125.10(14) . . ?
C31 C32 C33 120.0(4) . . ?
C31 C32 C321 123.7(4) . . ?
C33 C32 C321 116.3(4) . . ?
O321 C321 C32 127.4(4) . . ?
O321 C321 H321 116.3 . . ?
C32 C321 H321 116.3 . . ?
C321 O321 Ni1 121.0(3) . . ?
C34 C33 C32 120.9(4) . . ?
C34 C33 H33 119.6 . . ?
C32 C33 H33 119.6 . . ?
C33 C34 C35 119.8(4) . . ?
C33 C34 H34 120.1 . . ?
C35 C34 H34 120.1 . . ?
C36 C35 C34 120.0(4) . . ?
C36 C35 H35 120 . . ?
C34 C35 H35 120 . . ?
C35 C36 O36 125.1(4) . . ?
C35 C36 C31 122.1(4) . . ?
O36 C36 C31 112.7(4) . . ?
C36 O36 C361 118.4(4) . . ?
C36 O36 Ni2 112.4(3) . . ?
C361 O36 Ni2 129.1(3) . . ?
O36 C361 H36A 109.5 . . ?
O36 C361 H36B 109.5 . . ?
H36A C361 H36B 109.5 . . ?
O36 C361 H36C 109.5 . . ?
H36A C361 H36C 109.5 . . ?
H36B C361 H36C 109.5 . . ?
O41 C41 H41A 109.5 . . ?
O41 C41 H41B 109.5 . . ?
H41A C41 H41B 109.5 . . ?
O41 C41 H41C 109.5 . . ?
H41A C41 H41C 109.5 . . ?
H41B C41 H41C 109.5 . . ?
C41 O41 Ni1 124.9(3) . . ?
C41 O41 H41 114(2) . . ?
Ni1 O41 H41 117.4(18) . . ?
C51 O51 Ni2 125.6(3) . . ?
C51 O51 H51 111(3) . . ?
Ni2 O51 H51 118(3) . . ?
O51 C51 H51A 109.5 . . ?
O51 C51 H51B 109.5 . . ?
H51A C51 H51B 109.5 . . ?
O51 C51 H51C 109.5 . . ?
H51A C51 H51C 109.5 . . ?
H51B C51 H51C 109.5 . . ?
O61 C61 C62 122.1(4) . . ?
O61 C61 C66 120.6(4) . . ?
C62 C61 C66 117.3(4) . . ?
C61 O61 Zn3 124.0(3) . . ?
C61 C62 C63 120.4(4) . . ?
C61 C62 C60 121.4(4) . . ?
C63 C62 C60 118.1(4) . . ?
C64 C63 C62 120.2(5) . . ?
C64 C63 H63 119.9 . . ?
C62 C63 H63 119.9 . . ?
C63 C64 C65 120.2(4) . . ?
C63 C64 H64 119.9 . . ?
C65 C64 H64 119.9 . . ?
C66 C65 C64 120.7(4) . . ?
C66 C65 H65 119.6 . . ?
C64 C65 H65 119.6 . . ?
O66 C66 C65 126.6(4) . . ?
O66 C66 C61 112.2(4) . . ?
C65 C66 C61 121.2(4) . . ?
C66 O66 C661 118.1(4) . . ?
C66 O66 Zn3 109.8(2) . . ?
C661 O66 Zn3 129.5(3) . . ?
O66 C661 H66A 109.5 . . ?
O66 C661 H66B 109.5 . . ?
H66A C661 H66B 109.5 . . ?
O66 C661 H66C 109.5 . . ?
H66A C661 H66C 109.5 . . ?
H66B C661 H66C 109.5 . . ?
N60 C60 C62 122.5(4) . . ?
N60 C60 H60 118.7 . . ?
C62 C60 H60 118.7 . . ?
C60 N60 C601 127.7(4) . . ?
C60 N60 H60N 122(3) . . ?
C601 N60 H60N 111(3) . . ?
N60 C601 C612 110.1(4) . . ?
N60 C601 C611 105.4(4) . . ?
C612 C601 C611 110.4(4) . . ?
N60 C601 C613 110.7(4) . . ?
C612 C601 C613 109.6(4) . . ?
C611 C601 C613 110.7(4) . . ?
O611 C611 C601 111.2(4) . . ?
O611 C611 H61A 109.4 . . ?
C601 C611 H61A 109.4 . . ?
O611 C611 H61B 109.4 . . ?
C601 C611 H61B 109.4 . . ?
H61A C611 H61B 108 . . ?
C611 O611 H611 114(4) . . ?
O612 C612 C601 109.6(4) . . ?
O612 C612 H61C 109.7 . . ?
C601 C612 H61C 109.7 . . ?
O612 C612 H61D 109.7 . . ?
C601 C612 H61D 109.7 . . ?
H61C C612 H61D 108.2 . . ?
C612 O612 H612 112(5) . . ?
O613 C613 C601 113.3(4) . . ?
O613 C613 H63E 108.9 . . ?
C601 C613 H63E 108.9 . . ?
O613 C613 H63F 108.9 . . ?
C601 C613 H63F 108.9 . . ?
H63E C613 H63F 107.7 . . ?
C613 O613 H613 113(5) . . ?
C71 O71 Zn3 123.5(3) . . ?
C71 O71 H71 120(6) . . ?
Zn3 O71 H71 117(6) . . ?
O71 C71 H71A 109.5 . . ?
O71 C71 H71B 109.5 . . ?
H71A C71 H71B 109.5 . . ?
O71 C71 H71C 109.5 . . ?
H71A C71 H71C 109.5 . . ?
H71B C71 H71C 109.5 . . ?
C81 O81 H81 112(5) . . ?
O81 C81 H81A 109.5 . . ?
O81 C81 H81B 109.5 . . ?
H81A C81 H81B 109.5 . . ?
O81 C81 H81C 109.5 . . ?
H81A C81 H81C 109.5 . . ?
H81B C81 H81C 109.5 . . ?
C91 O91 H91 109(4) . . ?
O91 C91 H91A 109.5 . . ?
O91 C91 H91B 109.5 . . ?
H91A C91 H91B 109.5 . . ?
O91 C91 H91C 109.5 . . ?
H91A C91 H91C 109.5 . . ?
H91B C91 H91C 109.5 . . ?

loop_
_geom_bond_atom_site_label_1
_geom_bond_atom_site_label_2
_geom_bond_distance
_geom_bond_site_symmetry_2
_geom_bond_publ_flag
Ni1 O11 1.989(3) . ?
Ni1 N10 1.997(4) . ?
Ni1 O31 2.033(3) . ?
Ni1 O321 2.078(3) . ?
Ni1 O41 2.083(3) . ?
Ni1 O111 2.096(3) . ?
Ni2 O21 1.995(3) . ?
Ni2 N20 2.000(4) . ?
Ni2 O31 2.043(3) . ?
Ni2 O51 2.065(3) . ?
Ni2 O211 2.085(3) . ?
Ni2 O36 2.153(3) . ?
Zn3 O61 1.966(3) . ?
Zn3 O71 2.078(4) . ?
Zn3 Cl2 2.2465(13) . ?
Zn3 Cl1 2.2558(13) . ?
Zn3 O66 2.425(3) . ?
C11 O11 1.324(5) . ?
C11 C12 1.410(6) . ?
C11 C16 1.418(6) . ?
C12 C13 1.407(7) . ?
C12 C10 1.468(7) . ?
C13 C14 1.372(7) . ?
C13 H13 0.95 . ?
C14 C15 1.394(7) . ?
C14 H14 0.95 . ?
C15 C16 1.367(7) . ?
C15 H15 0.95 . ?
C16 O16 1.386(5) . ?
O16 C161 1.434(6) . ?
C161 H16A 0.98 . ?
C161 H16B 0.98 . ?
C161 H16C 0.98 . ?
C10 N10 1.277(6) . ?
C10 H10 0.95 . ?
N10 C101 1.486(6) . ?
C101 C112 1.528(6) . ?
C101 C113 1.532(6) . ?
C101 C111 1.539(6) . ?
C111 O111 1.433(5) . ?
C111 H11A 0.99 . ?
C111 H11B 0.99 . ?
O111 H111 0.84(2) . ?
C112 O112 1.436(5) . ?
C112 H11C 0.99 . ?
C112 H11D 0.99 . ?
O112 H112 0.83(2) . ?
C113 O113 1.406(6) . ?
C113 H11E 0.99 . ?
C113 H11F 0.99 . ?
O113 H113 0.84(2) . ?
C21 O21 1.322(5) . ?
C21 C22 1.416(6) . ?
C21 C26 1.433(6) . ?
C22 C23 1.408(6) . ?
C22 C20 1.458(6) . ?
C23 C24 1.370(7) . ?
C23 H23 0.95 . ?
C24 C25 1.391(7) . ?
C24 H24 0.95 . ?
C25 C26 1.384(6) . ?
C25 H25 0.95 . ?
C26 O26 1.369(5) . ?
O26 C261 1.430(5) . ?
C261 H26A 0.98 . ?
C261 H26B 0.98 . ?
C261 H26C 0.98 . ?
C20 N20 1.275(6) . ?
C20 H20 0.95 . ?
N20 C201 1.479(5) . ?
C201 C211 1.524(6) . ?
C201 C212 1.537(6) . ?
C201 C213 1.540(6) . ?
C211 O211 1.438(5) . ?
C211 H21A 0.99 . ?
C211 H21B 0.99 . ?
O211 H211 0.84(2) . ?
C212 O212 1.410(6) . ?
C212 H21C 0.99 . ?
C212 H21D 0.99 . ?
O212 H212 0.84(2) . ?
C213 O213 1.422(6) . ?
C213 H21E 0.99 . ?
C213 H21F 0.99 . ?
O213 H213 0.84(2) . ?
C31 O31 1.329(5) . ?
C31 C36 1.406(6) . ?
C31 C32 1.414(6) . ?
C32 C33 1.415(6) . ?
C32 C321 1.446(6) . ?
C321 O321 1.222(6) . ?
C321 H321 0.95 . ?
C33 C34 1.361(7) . ?
C33 H33 0.95 . ?
C34 C35 1.401(7) . ?
C34 H34 0.95 . ?
C35 C36 1.373(7) . ?
C35 H35 0.95 . ?
C36 O36 1.388(5) . ?
O36 C361 1.417(6) . ?
C361 H36A 0.98 . ?
C361 H36B 0.98 . ?
C361 H36C 0.98 . ?
C41 O41 1.419(6) . ?
C41 H41A 0.98 . ?
C41 H41B 0.98 . ?
C41 H41C 0.98 . ?
O41 H41 0.83(2) . ?
O51 C51 1.423(5) . ?
O51 H51 0.81(2) . ?
C51 H51A 0.98 . ?
C51 H51B 0.98 . ?
C51 H51C 0.98 . ?
C61 O61 1.303(6) . ?
C61 C62 1.414(7) . ?
C61 C66 1.432(6) . ?
C62 C63 1.425(6) . ?
C62 C60 1.435(7) . ?
C63 C64 1.371(7) . ?
C63 H63 0.95 . ?
C64 C65 1.401(7) . ?
C64 H64 0.95 . ?
C65 C66 1.374(7) . ?
C65 H65 0.95 . ?
C66 O66 1.367(6) . ?
O66 C661 1.432(6) . ?
C661 H66A 0.98 . ?
C661 H66B 0.98 . ?
C661 H66C 0.98 . ?
C60 N60 1.290(6) . ?
C60 H60 0.95 . ?
N60 C601 1.471(6) . ?
N60 H60N 0.881(19) . ?
C601 C612 1.529(6) . ?
C601 C611 1.538(6) . ?
C601 C613 1.539(6) . ?
C611 O611 1.420(6) . ?
C611 H61A 0.99 . ?
C611 H61B 0.99 . ?
O611 H611 0.84(2) . ?
C612 O612 1.410(6) . ?
C612 H61C 0.99 . ?
C612 H61D 0.99 . ?
O612 H612 0.83(2) . ?
C613 O613 1.421(6) . ?
C613 H63E 0.99 . ?
C613 H63F 0.99 . ?
O613 H613 0.85(2) . ?
O71 C71 1.411(6) . ?
O71 H71 0.84(2) . ?
C71 H71A 0.98 . ?
C71 H71B 0.98 . ?
C71 H71C 0.98 . ?
O81 C81 1.408(7) . ?
O81 H81 0.84(2) . ?
C81 H81A 0.98 . ?
C81 H81B 0.98 . ?
C81 H81C 0.98 . ?
O91 C91 1.421(6) . ?
O91 H91 0.84(2) . ?
C91 H91A 0.98 . ?
C91 H91B 0.98 . ?
C91 H91C 0.98 . ?

loop_
_geom_hbond_atom_site_label_D
_geom_hbond_atom_site_label_H
_geom_hbond_atom_site_label_A
_geom_hbond_distance_DH
_geom_hbond_distance_HA
_geom_hbond_distance_DA
_geom_hbond_angle_DHA
_geom_hbond_site_symmetry_A
_geom_hbond_publ_flag
O113 H113 Cl3 0.84(2) 2.21(2) 3.047(4) 176(6) . yes
N60 H60N O61 0.881(19) 1.97(4) 2.620(5) 130(4) . yes
O612 H612 O213 0.83(2) 1.90(2) 2.717(5) 170(7) . yes
O71 H71 O611 0.84(2) 1.84(3) 2.666(5) 166(8) . yes
O111 H111 O91 0.84(2) 1.84(2) 2.666(4) 168(6) . yes
O112 H112 O11 0.83(2) 1.95(3) 2.762(4) 166(6) 2_556 yes
O211 H211 O112 0.84(2) 1.77(2) 2.605(4) 169(6) 2_546 yes
O212 H212 Cl3 0.84(2) 2.24(2) 3.069(4) 168(6) 1_545 yes
O213 H213 Cl1 0.84(2) 2.35(2) 3.180(3) 171(6) 2_646 yes
O41 H41 O21 0.83(2) 1.86(2) 2.676(4) 167(3) . yes
O51 H51 O11 0.81(2) 1.89(3) 2.664(4) 160(5) . yes
O611 H611 O81 0.84(2) 1.82(2) 2.645(5) 170(6) 2_646 yes
O613 H613 Cl3 0.85(2) 2.23(3) 3.064(4) 167(6) 3_667 yes
O81 H81 Cl2 0.84(2) 2.27(2) 3.108(4) 171(6) . yes
O91 H91 O21 0.84(2) 2.04(3) 2.850(4) 163(6) . yes
C111 H11A O41 0.99 2.56 3.064(5) 111.6 . yes
O111 H111 O91 0.84(2) 1.84(2) 2.666(4) 168(6) . yes
C112 H11D O16 0.99 2.56 3.122(6) 115.5 2_556 yes
O112 H112 O11 0.83(2) 1.95(3) 2.762(4) 166(6) 2_556 yes
O112 H112 O16 0.83(2) 2.58(5) 3.130(5) 125(5) 2_556 yes
O113 H113 Cl3 0.84(2) 2.21(2) 3.047(4) 176(6) . yes
C261 H26B Cl3 0.98 2.75 3.715(5) 167.3 . yes
C211 H21A O51 0.99 2.6 3.097(5) 111 . yes
O211 H211 O112 0.84(2) 1.77(2) 2.605(4) 169(6) 2_546 yes
O212 H212 Cl3 0.84(2) 2.24(2) 3.069(4) 168(6) 1_545 yes
O213 H213 Cl1 0.84(2) 2.35(2) 3.180(3) 171(6) 2_646 yes
C41 H41B O113 0.98 2.55 3.476(6) 157.8 . yes
O41 H41 O21 0.83(2) 1.86(2) 2.676(4) 167(3) . yes
O51 H51 O11 0.81(2) 1.89(3) 2.664(4) 160(5) . yes
O51 H51 O16 0.81(2) 2.59(4) 3.185(4) 131(4) . yes
C51 H51B O213 0.98 2.51 3.431(6) 156.4 . yes
N60 H60N O61 0.881(19) 1.97(4) 2.620(5) 130(4) . yes
O611 H611 O81 0.84(2) 1.82(2) 2.645(5) 170(6) 2_646 yes
O612 H612 O213 0.83(2) 1.90(2) 2.717(5) 170(7) . yes
O613 H613 Cl3 0.85(2) 2.23(3) 3.064(4) 167(6) 3_667 yes
O71 H71 O611 0.84(2) 1.84(3) 2.666(5) 166(8) . yes
C71 H71C O113 0.98 2.5 3.092(6) 118.5 2_646 yes
O81 H81 Cl2 0.84(2) 2.27(2) 3.108(4) 171(6) . yes
O91 H91 O21 0.84(2) 2.04(3) 2.850(4) 163(6) . yes
